data_8000538
loop_
_publ_author_name
'Li, Miao'
'Cheng, Zhiqiang'
'Wang, Xiaoling'
'Yu, Zongsu'
'Zhou, Mingren'
'Miao, Huixian'
'Zhaxi, Wenjiang'
'Huang, Wei'
'Ma, Xiao'
'Chen, Qun'
'Jiang, Shenlong'
'Zhang, Qun'
'Wu, Dayu'

_publ_section_title
;
 Negative/Zero Thermal Quenching of Luminescence <i>via</i> Electronic
 Structural Transition in Copper-Iodide Cluster-Based Coordination
 Networks.
;
_journal_issue 34
_journal_name_full 'The journal of physical chemistry letters'
_journal_page_first 8237
_journal_page_last 8245
_journal_paper_doi 10.1021/acs.jpclett.1c02426
_journal_volume 12
_journal_year 2021
_chemical_formula_sum 'C8 H6 Cu I N3 O0.5'
_chemical_formula_weight 342.60
_space_group_crystal_system monoclinic
_space_group_IT_number 15
_space_group_name_Hall '-C 2yc'
_space_group_name_H-M_alt 'C 1 2/c 1'
_atom_sites_solution_hydrogens geom
_audit_creation_method SHELXL-2014/6
_cell_angle_alpha 90
_cell_angle_beta 95.248(2)
_cell_angle_gamma 90
_cell_formula_units_Z 8
_cell_length_a 30.4140(8)
_cell_length_b 4.19600(10)
_cell_length_c 14.4536(3)
_cell_measurement_reflns_used 6947
_cell_measurement_temperature 298(2)
_cell_measurement_theta_max 28.9900
_cell_measurement_theta_min 2.6630
_cell_volume 1836.80(8)
_computing_structure_refinement 'SHELXL-2014/6 (Sheldrick, 2014)'
_diffrn_ambient_temperature 298(2)
_diffrn_measured_fraction_theta_full 0.973
_diffrn_measured_fraction_theta_max 0.999
_diffrn_measurement_device_type 'ROD, Synergy Custom DW system, HyPix'
_diffrn_radiation_type MoK\a
_diffrn_radiation_wavelength 0.71073
_diffrn_reflns_av_R_equivalents 0.0295
_diffrn_reflns_av_unetI/netI 0.0119
_diffrn_reflns_Laue_measured_fraction_full 0.973
_diffrn_reflns_Laue_measured_fraction_max 0.999
_diffrn_reflns_limit_h_max 36
_diffrn_reflns_limit_h_min -36
_diffrn_reflns_limit_k_max 4
_diffrn_reflns_limit_k_min -4
_diffrn_reflns_limit_l_max 17
_diffrn_reflns_limit_l_min -17
_diffrn_reflns_number 19028
_diffrn_reflns_point_group_measured_fraction_full 0.973
_diffrn_reflns_point_group_measured_fraction_max 0.999
_diffrn_reflns_theta_full 25.242
_diffrn_reflns_theta_max 24.992
_diffrn_reflns_theta_min 2.690
_exptl_absorpt_coefficient_mu 5.697
_exptl_absorpt_correction_T_max 1.00000
_exptl_absorpt_correction_T_min 0.57847
_exptl_absorpt_correction_type multi-scan
_exptl_absorpt_process_details
;
CrysAlisPro 1.171.41.64a (Rigaku Oxford Diffraction, 2020)
Empirical absorption correction using spherical harmonics,
 implemented in SCALE3 ABSPACK scaling algorithm.
;
_exptl_crystal_colour white
_exptl_crystal_density_diffrn 2.478
_exptl_crystal_description needle
_exptl_crystal_F_000 1288
_refine_diff_density_max 0.537
_refine_diff_density_min -0.637
_refine_diff_density_rms 0.070
_refine_ls_extinction_method none
_refine_ls_goodness_of_fit_ref 1.029
_refine_ls_hydrogen_treatment constr
_refine_ls_matrix_type full
_refine_ls_number_parameters 123
_refine_ls_number_reflns 1600
_refine_ls_number_restraints 0
_refine_ls_restrained_S_all 1.029
_refine_ls_R_factor_all 0.0208
_refine_ls_R_factor_gt 0.0200
_refine_ls_shift/su_max 0.001
_refine_ls_shift/su_mean 0.000
_refine_ls_structure_factor_coef Fsqd
_refine_ls_weighting_details 'w=1/[\s^2^(Fo^2^)+(0.0302P)^2^+4.9950P] where P=(Fo^2^+2Fc^2^)/3'
_refine_ls_weighting_scheme calc
_refine_ls_wR_factor_gt 0.0535
_refine_ls_wR_factor_ref 0.0539
_reflns_Friedel_coverage 0.000
_reflns_number_gt 1548
_reflns_number_total 1600
_reflns_threshold_expression 'I > 2\s(I)'
_cod_data_source_file jz1c02426_si_011.cif
_cod_data_source_block 2@300K
_cod_original_cell_volume 1836.79(8)
_cod_original_sg_symbol_H-M 'C 2/c'
_cod_original_formula_sum 'C8 H6 Cu I N3 O0.50'
_cod_database_code 8000538
_shelx_space_group_comment
;
The symmetry employed for this shelxl refinement is uniquely defined
by the following loop, which should always be used as a source of
symmetry information in preference to the above space-group names.
They are only intended as comments.
;
_shelxl_version_number 2014/6

loop_
_space_group_symop_operation_xyz
'x, y, z'
'-x, y, -z+1/2'
'x+1/2, y+1/2, z'
'-x+1/2, y+1/2, -z+1/2'
'-x, -y, -z'
'x, -y, z-1/2'
'-x+1/2, -y+1/2, -z'
'x+1/2, -y+1/2, z-1/2'

loop_
_atom_site_label
_atom_site_type_symbol
_atom_site_fract_x
_atom_site_fract_y
_atom_site_fract_z
_atom_site_U_iso_or_equiv
_atom_site_adp_type
_atom_site_occupancy
_atom_site_site_symmetry_order
_atom_site_calc_flag
_atom_site_refinement_flags_posn
_atom_site_refinement_flags_adp
_atom_site_refinement_flags_occupancy
_atom_site_disorder_assembly
_atom_site_disorder_group
I1 I 0.22111(2) 0.09413(5) 0.86508(2) 0.04068(10) Uani 1 1 d . . . . .
Cu1 Cu 0.23567(2) 0.09763(10) 0.68919(3) 0.04805(14) Uani 1 1 d . . . . .
N1 N 0.17421(9) 0.0960(6) 0.61972(19) 0.0414(6) Uani 1 1 d . . . . .
O1 O 0.0000 0.7100(9) 0.2500 0.0688(12) Uani 1 2 d S T P . .
N3 N 0.10272(10) -0.0263(8) 0.5847(2) 0.0521(7) Uani 1 1 d . . . . .
C4 C 0.10290(12) 0.4763(10) 0.3799(3) 0.0525(9) Uani 1 1 d . . . . .
H4A H 0.1330 0.5143 0.3794 0.063 Uiso 1 1 calc R U . . .
N2 N 0.11703(8) 0.1794(7) 0.52166(18) 0.0379(6) Uani 1 1 d . . . . .
C2 C 0.13840(12) -0.0659(9) 0.6415(3) 0.0494(9) Uani 1 1 d . . . . .
H2A H 0.1389 -0.1972 0.6934 0.059 Uiso 1 1 calc R U . . .
C3 C 0.08733(10) 0.2963(8) 0.4480(2) 0.0373(7) Uani 1 1 d . . . . .
C6 C 0.02894(12) 0.5433(8) 0.3118(3) 0.0471(8) Uani 1 1 d . . . . .
C1 C 0.15955(10) 0.2464(8) 0.5445(2) 0.0390(7) Uani 1 1 d . . . . .
H1A H 0.1764 0.3822 0.5111 0.047 Uiso 1 1 calc R U . . .
C7 C 0.01348(12) 0.3556(10) 0.3775(3) 0.0609(11) Uani 1 1 d . . . . .
H7A H -0.0165 0.3099 0.3763 0.073 Uiso 1 1 calc R U . . .
C8 C 0.04297(12) 0.2334(11) 0.4465(3) 0.0564(10) Uani 1 1 d . . . . .
H8A H 0.0327 0.1063 0.4926 0.068 Uiso 1 1 calc R U . . .
C5 C 0.07336(14) 0.6010(9) 0.3118(3) 0.0582(10) Uani 1 1 d . . . . .
H5A H 0.0836 0.7261 0.2651 0.070 Uiso 1 1 calc R U . . .

loop_
_atom_site_aniso_label
_atom_site_aniso_U_11
_atom_site_aniso_U_22
_atom_site_aniso_U_33
_atom_site_aniso_U_23
_atom_site_aniso_U_13
_atom_site_aniso_U_12
I1 0.05009(16) 0.03270(14) 0.04075(15) -0.00116(8) 0.01231(10) -0.00054(8)
Cu1 0.0424(2) 0.0516(3) 0.0486(3) 0.00217(18) -0.00385(19) 0.00065(17)
N1 0.0370(14) 0.0467(17) 0.0395(15) -0.0036(12) -0.0018(12) 0.0020(11)
O1 0.077(3) 0.044(2) 0.076(3) 0.000 -0.041(2) 0.000
N3 0.0445(16) 0.0624(19) 0.0480(17) 0.0107(15) -0.0027(13) -0.0142(15)
C4 0.0372(18) 0.068(2) 0.051(2) 0.0088(19) 0.0008(15) -0.0083(17)
N2 0.0355(13) 0.0416(14) 0.0361(13) -0.0023(12) 0.0008(11) -0.0023(11)
C2 0.049(2) 0.054(2) 0.0436(19) 0.0062(16) -0.0033(16) -0.0061(16)
C3 0.0344(15) 0.0414(17) 0.0350(16) -0.0066(13) -0.0027(12) -0.0027(13)
C6 0.049(2) 0.0399(18) 0.0482(19) -0.0049(15) -0.0168(16) 0.0017(15)
C1 0.0322(15) 0.0437(18) 0.0404(17) -0.0035(14) 0.0002(12) 0.0001(13)
C7 0.0345(18) 0.073(3) 0.072(3) 0.008(2) -0.0125(17) -0.0097(17)
C8 0.0405(18) 0.069(3) 0.058(2) 0.017(2) -0.0049(16) -0.0134(18)
C5 0.058(2) 0.066(3) 0.049(2) 0.0135(18) -0.0034(18) -0.0080(18)

loop_
_atom_type_symbol
_atom_type_description
_atom_type_scat_dispersion_real
_atom_type_scat_dispersion_imag
_atom_type_scat_source
C C 0.0033 0.0016 'International Tables Vol C Tables 4.2.6.8 and 6.1.1.4'
H H 0.0000 0.0000 'International Tables Vol C Tables 4.2.6.8 and 6.1.1.4'
N N 0.0061 0.0033 'International Tables Vol C Tables 4.2.6.8 and 6.1.1.4'
O O 0.0106 0.0060 'International Tables Vol C Tables 4.2.6.8 and 6.1.1.4'
Cu Cu 0.3201 1.2651 'International Tables Vol C Tables 4.2.6.8 and 6.1.1.4'
I I -0.4742 1.8119 'International Tables Vol C Tables 4.2.6.8 and 6.1.1.4'

loop_
_geom_angle_atom_site_label_1
_geom_angle_atom_site_label_2
_geom_angle_atom_site_label_3
_geom_angle
_geom_angle_site_symmetry_1
_geom_angle_site_symmetry_3
_geom_angle_publ_flag
Cu1 I1 Cu1 65.182(12) . 4_546 ?
Cu1 I1 Cu1 64.854(13) . 4_556 ?
Cu1 I1 Cu1 105.644(18) 4_546 4_556 ?
N1 Cu1 I1 104.42(8) . . ?
N1 Cu1 I1 108.51(8) . 4_556 ?
I1 Cu1 I1 115.383(17) . 4_556 ?
N1 Cu1 I1 108.01(8) . 4_546 ?
I1 Cu1 I1 114.579(17) . 4_546 ?
I1 Cu1 I1 105.648(18) 4_556 4_546 ?
N1 Cu1 Cu1 121.73(8) . 4_556 ?
I1 Cu1 Cu1 57.995(19) . 4_556 ?
I1 Cu1 Cu1 57.389(11) 4_556 4_556 ?
I1 Cu1 Cu1 130.15(2) 4_546 4_556 ?
N1 Cu1 Cu1 121.39(8) . 4_546 ?
I1 Cu1 Cu1 57.429(18) . 4_546 ?
I1 Cu1 Cu1 129.96(2) 4_556 4_546 ?
I1 Cu1 Cu1 57.151(11) 4_546 4_546 ?
Cu1 Cu1 Cu1 95.99(3) 4_556 4_546 ?
C1 N1 C2 102.6(3) . . ?
C1 N1 Cu1 129.7(2) . . ?
C2 N1 Cu1 127.7(2) . . ?
C6 O1 C6 119.3(4) 2 . ?
C2 N3 N2 101.7(3) . . ?
C3 C4 C5 118.8(3) . . ?
C3 C4 H4A 120.6 . . ?
C5 C4 H4A 120.6 . . ?
C1 N2 N3 109.4(3) . . ?
C1 N2 C3 130.4(3) . . ?
N3 N2 C3 120.2(3) . . ?
N3 C2 N1 115.6(3) . . ?
N3 C2 H2A 122.2 . . ?
N1 C2 H2A 122.2 . . ?
C4 C3 C8 120.1(3) . . ?
C4 C3 N2 119.7(3) . . ?
C8 C3 N2 120.2(3) . . ?
C7 C6 C5 120.6(3) . . ?
C7 C6 O1 120.4(3) . . ?
C5 C6 O1 118.6(3) . . ?
N1 C1 N2 110.8(3) . . ?
N1 C1 H1A 124.6 . . ?
N2 C1 H1A 124.6 . . ?
C6 C7 C8 118.7(4) . . ?
C6 C7 H7A 120.6 . . ?
C8 C7 H7A 120.6 . . ?
C3 C8 C7 121.0(4) . . ?
C3 C8 H8A 119.5 . . ?
C7 C8 H8A 119.5 . . ?
C6 C5 C4 120.8(4) . . ?
C6 C5 H5A 119.6 . . ?
C4 C5 H5A 119.6 . . ?

loop_
_geom_bond_atom_site_label_1
_geom_bond_atom_site_label_2
_geom_bond_distance
_geom_bond_site_symmetry_2
_geom_bond_publ_flag
I1 Cu1 2.6202(5) . ?
I1 Cu1 2.6214(5) 4_546 ?
I1 Cu1 2.6449(5) 4_556 ?
Cu1 N1 2.039(3) . ?
Cu1 I1 2.6213(5) 4_556 ?
Cu1 I1 2.6448(5) 4_546 ?
Cu1 Cu1 2.8233(6) 4_556 ?
Cu1 Cu1 2.8234(6) 4_546 ?
N1 C1 1.301(4) . ?
N1 C2 1.345(5) . ?
O1 C6 1.385(4) 2 ?
O1 C6 1.385(4) . ?
N3 C2 1.310(5) . ?
N3 N2 1.355(4) . ?
C4 C3 1.360(5) . ?
C4 C5 1.374(5) . ?
C4 H4A 0.9300 . ?
N2 C1 1.335(4) . ?
N2 C3 1.419(4) . ?
C2 H2A 0.9300 . ?
C3 C8 1.373(5) . ?
C6 C7 1.351(6) . ?
C6 C5 1.373(6) . ?
C1 H1A 0.9300 . ?
C7 C8 1.377(5) . ?
C7 H7A 0.9300 . ?
C8 H8A 0.9300 . ?
C5 H5A 0.9300 . ?
